data_4103834
loop_
_publ_author_name
'Vivian Wing-Wah Yam'
'Jason Ka-Wai Lee'
'Chi-Chiu Ko'
'Nianyong Zhu'

_publ_section_title
;
 Photochromic Diarylethene-Containing Ionic Liquids and N-Heterocyclic
 Carbenes
;
_journal_name_full 'Journal of the American Chemical Society'
_journal_page_first 912
_journal_page_last 913
_journal_paper_doi 10.1021/ja808791e
_journal_volume 131
_journal_year 2009
_chemical_formula_moiety 'C18 H22 Ag Cl3 N2 S2'
_chemical_formula_sum 'C18 H22 Ag Cl3 N2 S2'
_chemical_formula_weight 544.72
_chemical_name_systematic
;
 ?
;
_space_group_IT_number 2
_symmetry_cell_setting triclinic
_symmetry_space_group_name_Hall '-P 1'
_symmetry_space_group_name_H-M 'P -1'
_atom_sites_solution_hydrogens geom
_atom_sites_solution_primary direct
_atom_sites_solution_secondary difmap
_audit_creation_method SHELXL-97
_cell_angle_alpha 85.15(3)
_cell_angle_beta 82.80(3)
_cell_angle_gamma 65.11(3)
_cell_formula_units_Z 2
_cell_length_a 8.222(3)
_cell_length_b 8.984(3)
_cell_length_c 17.071(5)
_cell_measurement_reflns_used 0
_cell_measurement_temperature 293(2)
_cell_measurement_theta_max 0
_cell_measurement_theta_min 0
_cell_volume 1134.1(7)
_computing_molecular_graphics 'Ortep-3 for Windows (Farrugia, 1997)'
_computing_publication_material 'WinGX publication routines (Farrugia, 1999)'
_computing_structure_refinement 'SHELXL-97 (Sheldrick, 1997)'
_computing_structure_solution 'SHELXS-97 (Sheldrick, 1997)'
_diffrn_ambient_temperature 293(2)
_diffrn_measured_fraction_theta_full 0.985
_diffrn_measured_fraction_theta_max 0.985
_diffrn_radiation_monochromator graphite
_diffrn_radiation_source 'fine-focus sealed tube'
_diffrn_radiation_type MoK\a
_diffrn_radiation_wavelength 0.71073
_diffrn_reflns_av_R_equivalents 0.0442
_diffrn_reflns_av_sigmaI/netI 0.0400
_diffrn_reflns_limit_h_max 10
_diffrn_reflns_limit_h_min -10
_diffrn_reflns_limit_k_max 10
_diffrn_reflns_limit_k_min -10
_diffrn_reflns_limit_l_max 20
_diffrn_reflns_limit_l_min -20
_diffrn_reflns_number 7141
_diffrn_reflns_theta_full 25.68
_diffrn_reflns_theta_max 25.68
_diffrn_reflns_theta_min 2.41
_exptl_absorpt_coefficient_mu 1.432
_exptl_absorpt_correction_type none
_exptl_crystal_colour colorless
_exptl_crystal_density_diffrn 1.595
_exptl_crystal_density_method 'not measured'
_exptl_crystal_description prism
_exptl_crystal_F_000 548
_exptl_crystal_size_max 0.3
_exptl_crystal_size_mid 0.2
_exptl_crystal_size_min 0.1
_refine_diff_density_max 0.577
_refine_diff_density_min -0.543
_refine_diff_density_rms 0.074
_refine_ls_extinction_method none
_refine_ls_goodness_of_fit_ref 1.022
_refine_ls_hydrogen_treatment ride-on
_refine_ls_matrix_type full
_refine_ls_number_parameters 241
_refine_ls_number_reflns 4232
_refine_ls_number_restraints 0
_refine_ls_restrained_S_all 1.022
_refine_ls_R_factor_all 0.0535
_refine_ls_R_factor_gt 0.0388
_refine_ls_shift/su_max 0.001
_refine_ls_shift/su_mean 0.000
_refine_ls_structure_factor_coef Fsqd
_refine_ls_weighting_details 'calc w=1/[\s^2^(Fo^2^)+(0.0630P)^2^+0.3652P] where P=(Fo^2^+2Fc^2^)/3'
_refine_ls_weighting_scheme calc
_refine_ls_wR_factor_gt 0.1003
_refine_ls_wR_factor_ref 0.1088
_reflns_number_gt 3278
_reflns_number_total 4232
_reflns_threshold_expression >2sigma(I)
_cod_data_source_file ja808791e_si_004.cif
_cod_data_source_block Complex_1
_cod_original_cell_volume 1134.1(6)
_cod_database_code 4103834

loop_
_symmetry_equiv_pos_as_xyz
'x, y, z'
'-x, -y, -z'

loop_
_atom_site_label
_atom_site_type_symbol
_atom_site_fract_x
_atom_site_fract_y
_atom_site_fract_z
_atom_site_U_iso_or_equiv
_atom_site_adp_type
_atom_site_occupancy
_atom_site_symmetry_multiplicity
_atom_site_calc_flag
_atom_site_refinement_flags
Ag1 Ag 0.86036(5) 0.39972(4) 0.485886(16) 0.06225(14) Uani 1 1 d .
S1 S 0.75673(13) 0.54224(12) 0.95710(5) 0.0522(2) Uani 1 1 d .
S2 S 1.35756(14) -0.05420(12) 0.87079(6) 0.0565(3) Uani 1 1 d .
Cl1 Cl 0.81571(17) 0.39428(15) 0.35444(6) 0.0711(3) Uani 1 1 d .
N1 N 0.8297(4) 0.4675(3) 0.66525(17) 0.0465(7) Uani 1 1 d .
N2 N 1.0263(4) 0.2262(4) 0.63692(16) 0.0483(7) Uani 1 1 d .
C1 C 0.9087(5) 0.3654(5) 0.6047(2) 0.0510(9) Uani 1 1 d .
C2 C 1.1425(6) 0.0809(5) 0.5912(2) 0.0674(12) Uani 1 1 d .
H2A H 1.0899 0.0028 0.5971 0.101 Uiso 1 1 calc R
H2B H 1.2594 0.0320 0.6104 0.101 Uiso 1 1 calc R
H2C H 1.1542 0.1129 0.5365 0.101 Uiso 1 1 calc R
C3 C 1.0255(5) 0.2395(4) 0.71793(19) 0.0418(7) Uani 1 1 d .
C4 C 0.8997(5) 0.3932(4) 0.73609(19) 0.0415(7) Uani 1 1 d .
C5 C 0.6900(6) 0.6335(5) 0.6563(2) 0.0648(11) Uani 1 1 d .
H5A H 0.7451 0.7091 0.6441 0.097 Uiso 1 1 calc R
H5B H 0.6123 0.6630 0.7046 0.097 Uiso 1 1 calc R
H5C H 0.6208 0.6376 0.6142 0.097 Uiso 1 1 calc R
C6 C 0.7615(6) 0.2614(5) 0.8951(2) 0.0603(10) Uani 1 1 d .
H6A H 0.7420 0.2278 0.8465 0.090 Uiso 1 1 calc R
H6B H 0.6577 0.2822 0.9326 0.090 Uiso 1 1 calc R
H6C H 0.8653 0.1759 0.9159 0.090 Uiso 1 1 calc R
C7 C 0.7923(5) 0.4149(4) 0.8800(2) 0.0439(8) Uani 1 1 d .
C8 C 0.8463(4) 0.4772(4) 0.81134(19) 0.0399(7) Uani 1 1 d .
C9 C 0.8602(5) 0.6282(4) 0.8220(2) 0.0445(8) Uani 1 1 d .
H9 H 0.8960 0.6859 0.7807 0.053 Uiso 1 1 calc R
C10 C 0.8166(5) 0.6793(4) 0.8969(2) 0.0473(8) Uani 1 1 d .
C11 C 0.8173(6) 0.8283(5) 0.9295(3) 0.0657(11) Uani 1 1 d .
H11A H 0.8554 0.8889 0.8879 0.099 Uiso 1 1 calc R
H11B H 0.8989 0.7954 0.9697 0.099 Uiso 1 1 calc R
H11C H 0.6981 0.8963 0.9520 0.099 Uiso 1 1 calc R
C12 C 1.2714(6) 0.2783(5) 0.8345(3) 0.0605(10) Uani 1 1 d .
H12A H 1.2304 0.3574 0.7918 0.091 Uiso 1 1 calc R
H12B H 1.3970 0.2489 0.8378 0.091 Uiso 1 1 calc R
H12C H 1.2038 0.3247 0.8832 0.091 Uiso 1 1 calc R
C13 C 1.2447(5) 0.1274(4) 0.8199(2) 0.0462(8) Uani 1 1 d .
C14 C 1.1418(4) 0.1065(4) 0.76873(19) 0.0407(7) Uani 1 1 d .
C15 C 1.1563(5) -0.0583(4) 0.7713(2) 0.0455(8) Uani 1 1 d .
H15 H 1.0945 -0.0922 0.7399 0.055 Uiso 1 1 calc R
C16 C 1.2672(5) -0.1603(4) 0.8233(2) 0.0467(8) Uani 1 1 d .
C17 C 1.3157(6) -0.3388(5) 0.8415(3) 0.0604(10) Uani 1 1 d .
H17A H 1.2459 -0.3515 0.8889 0.091 Uiso 1 1 calc R
H17B H 1.4416 -0.3938 0.8487 0.091 Uiso 1 1 calc R
H17C H 1.2908 -0.3858 0.7985 0.091 Uiso 1 1 calc R
C18 C 0.5388(9) 0.2243(8) 0.6370(4) 0.108(2) Uani 1 1 d .
H18A H 0.5641 0.3183 0.6439 0.130 Uiso 1 1 calc R
H18B H 0.4180 0.2480 0.6615 0.130 Uiso 1 1 calc R
Cl2 Cl 0.6878(3) 0.0571(3) 0.68565(19) 0.1633(10) Uani 1 1 d .
Cl3 Cl 0.5431(3) 0.2027(4) 0.53762(13) 0.1585(9) Uani 1 1 d .

loop_
_atom_site_aniso_label
_atom_site_aniso_U_11
_atom_site_aniso_U_22
_atom_site_aniso_U_33
_atom_site_aniso_U_23
_atom_site_aniso_U_13
_atom_site_aniso_U_12
Ag1 0.0868(3) 0.0620(2) 0.03463(17) -0.00274(12) -0.01223(14) -0.02576(17)
S1 0.0647(6) 0.0552(5) 0.0363(5) -0.0075(4) -0.0006(4) -0.0245(5)
S2 0.0596(6) 0.0480(5) 0.0594(6) -0.0018(4) -0.0244(5) -0.0148(4)
Cl1 0.0997(8) 0.0753(7) 0.0376(5) -0.0066(5) -0.0119(5) -0.0335(6)
N1 0.0596(18) 0.0403(15) 0.0358(15) -0.0007(12) -0.0108(13) -0.0155(14)
N2 0.0624(18) 0.0444(16) 0.0353(15) -0.0069(13) -0.0057(13) -0.0182(15)
C1 0.065(2) 0.051(2) 0.0364(18) -0.0036(16) -0.0069(16) -0.0230(19)
C2 0.089(3) 0.053(2) 0.046(2) -0.0166(18) -0.005(2) -0.013(2)
C3 0.0521(19) 0.0384(17) 0.0363(17) -0.0035(13) -0.0074(14) -0.0190(15)
C4 0.0489(18) 0.0391(17) 0.0367(17) -0.0020(14) -0.0085(14) -0.0171(15)
C5 0.083(3) 0.049(2) 0.047(2) 0.0000(17) -0.019(2) -0.009(2)
C6 0.077(3) 0.056(2) 0.055(2) -0.0004(19) -0.002(2) -0.036(2)
C7 0.0460(18) 0.0453(19) 0.0391(18) -0.0043(15) -0.0046(14) -0.0170(16)
C8 0.0426(17) 0.0348(16) 0.0383(17) -0.0031(13) -0.0083(14) -0.0107(14)
C9 0.0495(19) 0.0372(17) 0.0427(18) -0.0033(14) -0.0026(15) -0.0142(15)
C10 0.0511(19) 0.0434(19) 0.0436(19) -0.0095(15) -0.0045(15) -0.0145(16)
C11 0.081(3) 0.055(2) 0.063(3) -0.019(2) -0.003(2) -0.027(2)
C12 0.062(2) 0.053(2) 0.073(3) -0.011(2) -0.019(2) -0.026(2)
C13 0.0432(18) 0.0422(18) 0.050(2) -0.0084(15) -0.0086(15) -0.0120(15)
C14 0.0438(17) 0.0374(17) 0.0376(17) -0.0051(13) -0.0038(14) -0.0131(15)
C15 0.0484(19) 0.0411(18) 0.0484(19) -0.0056(15) -0.0089(15) -0.0182(16)
C16 0.0484(19) 0.0423(18) 0.0470(19) -0.0031(15) -0.0079(16) -0.0155(16)
C17 0.068(2) 0.043(2) 0.066(3) 0.0066(18) -0.016(2) -0.0177(19)
C18 0.104(4) 0.092(4) 0.115(5) -0.027(4) 0.000(4) -0.027(4)
Cl2 0.1254(15) 0.1148(15) 0.229(3) 0.0312(17) -0.0478(17) -0.0280(13)
Cl3 0.1454(16) 0.198(2) 0.1028(14) -0.0633(15) 0.0141(12) -0.0395(16)

loop_
_atom_type_symbol
_atom_type_description
_atom_type_scat_dispersion_real
_atom_type_scat_dispersion_imag
_atom_type_scat_source
Ag Ag -0.8971 1.1015 'International Tables Vol C Tables 4.2.6.8 and 6.1.1.4'
S S 0.1246 0.1234 'International Tables Vol C Tables 4.2.6.8 and 6.1.1.4'
Cl Cl 0.1484 0.1585 'International Tables Vol C Tables 4.2.6.8 and 6.1.1.4'
N N 0.0061 0.0033 'International Tables Vol C Tables 4.2.6.8 and 6.1.1.4'
C C 0.0033 0.0016 'International Tables Vol C Tables 4.2.6.8 and 6.1.1.4'
H H 0.0000 0.0000 'International Tables Vol C Tables 4.2.6.8 and 6.1.1.4'

loop_
_geom_angle_atom_site_label_1
_geom_angle_atom_site_label_2
_geom_angle_atom_site_label_3
_geom_angle
C1 Ag1 Cl1 170.96(11)
C10 S1 C7 92.94(17)
C13 S2 C16 93.20(17)
C1 N1 C4 111.1(3)
C1 N1 C5 123.5(3)
C4 N1 C5 125.4(3)
C1 N2 C3 111.4(3)
C1 N2 C2 123.4(3)
C3 N2 C2 125.2(3)
N2 C1 N1 105.3(3)
N2 C1 Ag1 124.7(3)
N1 C1 Ag1 129.9(3)
N2 C2 H2A 109.5
N2 C2 H2B 109.5
H2A C2 H2B 109.5
N2 C2 H2C 109.5
H2A C2 H2C 109.5
H2B C2 H2C 109.5
C4 C3 N2 106.1(3)
C4 C3 C14 130.3(3)
N2 C3 C14 123.5(3)
C3 C4 N1 106.1(3)
C3 C4 C8 130.3(3)
N1 C4 C8 123.5(3)
N1 C5 H5A 109.5
N1 C5 H5B 109.5
H5A C5 H5B 109.5
N1 C5 H5C 109.5
H5A C5 H5C 109.5
H5B C5 H5C 109.5
C7 C6 H6A 109.5
C7 C6 H6B 109.5
H6A C6 H6B 109.5
C7 C6 H6C 109.5
H6A C6 H6C 109.5
H6B C6 H6C 109.5
C8 C7 C6 129.7(3)
C8 C7 S1 110.4(3)
C6 C7 S1 119.9(3)
C7 C8 C9 112.4(3)
C7 C8 C4 124.0(3)
C9 C8 C4 123.4(3)
C10 C9 C8 114.2(3)
C10 C9 H9 122.9
C8 C9 H9 122.9
C9 C10 C11 128.9(4)
C9 C10 S1 110.0(3)
C11 C10 S1 121.0(3)
C10 C11 H11A 109.5
C10 C11 H11B 109.5
H11A C11 H11B 109.5
C10 C11 H11C 109.5
H11A C11 H11C 109.5
H11B C11 H11C 109.5
C13 C12 H12A 109.5
C13 C12 H12B 109.5
H12A C12 H12B 109.5
C13 C12 H12C 109.5
H12A C12 H12C 109.5
H12B C12 H12C 109.5
C14 C13 C12 129.7(3)
C14 C13 S2 110.3(3)
C12 C13 S2 120.0(3)
C13 C14 C15 112.5(3)
C13 C14 C3 123.7(3)
C15 C14 C3 123.8(3)
C16 C15 C14 114.2(3)
C16 C15 H15 122.9
C14 C15 H15 122.9
C15 C16 C17 129.1(3)
C15 C16 S2 109.7(3)
C17 C16 S2 121.1(3)
C16 C17 H17A 109.5
C16 C17 H17B 109.5
H17A C17 H17B 109.5
C16 C17 H17C 109.5
H17A C17 H17C 109.5
H17B C17 H17C 109.5
Cl2 C18 Cl3 115.2(4)
Cl2 C18 H18A 108.5
Cl3 C18 H18A 108.5
Cl2 C18 H18B 108.5
Cl3 C18 H18B 108.5
H18A C18 H18B 107.5

loop_
_geom_bond_atom_site_label_1
_geom_bond_atom_site_label_2
_geom_bond_distance
Ag1 C1 2.088(4)
Ag1 Cl1 2.3265(12)
S1 C10 1.728(4)
S1 C7 1.732(3)
S2 C13 1.722(4)
S2 C16 1.730(3)
N1 C1 1.350(5)
N1 C4 1.398(4)
N1 C5 1.460(5)
N2 C1 1.342(5)
N2 C3 1.397(4)
N2 C2 1.470(5)
C2 H2A 0.9600
C2 H2B 0.9600
C2 H2C 0.9600
C3 C4 1.364(5)
C3 C14 1.472(5)
C4 C8 1.469(4)
C5 H5A 0.9600
C5 H5B 0.9600
C5 H5C 0.9600
C6 C7 1.500(5)
C6 H6A 0.9600
C6 H6B 0.9600
C6 H6C 0.9600
C7 C8 1.362(5)
C8 C9 1.436(5)
C9 C10 1.349(5)
C9 H9 0.9300
C10 C11 1.496(5)
C11 H11A 0.9600
C11 H11B 0.9600
C11 H11C 0.9600
C12 C13 1.506(5)
C12 H12A 0.9600
C12 H12B 0.9600
C12 H12C 0.9600
C13 C14 1.364(5)
C14 C15 1.432(5)
C15 C16 1.349(5)
C15 H15 0.9300
C16 C17 1.495(5)
C17 H17A 0.9600
C17 H17B 0.9600
C17 H17C 0.9600
C18 Cl2 1.716(7)
C18 Cl3 1.717(7)
C18 H18A 0.9700
C18 H18B 0.9700
